data_7160277
loop_
_publ_author_name
'Fan, Jian'
'Liang, Xuecheng'
'Yao, Liangliang'
'Wang, Yating'
'Wang, Kai'
'Yao, Bangben'
'Liu, Yujun'
'Xu, Shuwen'

_publ_section_title
;
 Synthesis of tetrasubstituted furans through a Cu/base-mediated cascade
 reaction from terminal alkynes and 1,2- diketones
;
_journal_name_full 'Organic &amp; Biomolecular Chemistry'
_journal_paper_doi 10.1039/D4OB01785D
_journal_year 2025
_chemical_formula_moiety 'C30 H18 Cl2 O3'
_chemical_formula_sum 'C30 H18 Cl2 O3'
_chemical_formula_weight 497.34
_space_group_crystal_system monoclinic
_space_group_IT_number 14
_space_group_name_Hall '-P 2ybc'
_space_group_name_H-M_alt 'P 1 21/c 1'
_atom_sites_solution_hydrogens geom
_audit_creation_date 2024-05-24
_audit_creation_method
;
Olex2 1.3
(compiled 2020.11.12 svn.r5f609507 for OlexSys, GUI svn.r6408)
;
_audit_update_record
;
2024-09-24 deposited with the CCDC.	2024-12-03 downloaded from the CCDC.
;
_cell_angle_alpha 90
_cell_angle_beta 95.011(2)
_cell_angle_gamma 90
_cell_formula_units_Z 4
_cell_length_a 12.5894(8)
_cell_length_b 7.3292(4)
_cell_length_c 26.5878(17)
_cell_measurement_reflns_used 9283
_cell_measurement_temperature 273.15
_cell_measurement_theta_max 27.41
_cell_measurement_theta_min 3.34
_cell_volume 2443.9(3)
_computing_molecular_graphics 'Olex2 1.3 (Dolomanov et al., 2009)'
_computing_publication_material 'Olex2 1.3 (Dolomanov et al., 2009)'
_computing_structure_refinement 'SHELXL 2018/3 (Sheldrick, 2015)'
_computing_structure_solution 'SHELXT 2018/2 (Sheldrick, 2018)'
_diffrn_ambient_temperature 273.15
_diffrn_measured_fraction_theta_full 0.974
_diffrn_measured_fraction_theta_max 0.976
_diffrn_measurement_device_type 'Bruker APEX-II CCD'
_diffrn_measurement_method '\f and \w scans'
_diffrn_radiation_type MoK\a
_diffrn_radiation_wavelength 0.71073
_diffrn_reflns_av_R_equivalents 0.0502
_diffrn_reflns_av_unetI/netI 0.0240
_diffrn_reflns_Laue_measured_fraction_full 0.974
_diffrn_reflns_Laue_measured_fraction_max 0.976
_diffrn_reflns_limit_h_max 16
_diffrn_reflns_limit_h_min -16
_diffrn_reflns_limit_k_max 8
_diffrn_reflns_limit_k_min -9
_diffrn_reflns_limit_l_max 34
_diffrn_reflns_limit_l_min -34
_diffrn_reflns_number 68376
_diffrn_reflns_point_group_measured_fraction_full 0.974
_diffrn_reflns_point_group_measured_fraction_max 0.976
_diffrn_reflns_theta_full 25.242
_diffrn_reflns_theta_max 27.508
_diffrn_reflns_theta_min 3.343
_diffrn_standards_number 0
_exptl_absorpt_coefficient_mu 0.296
_exptl_absorpt_correction_T_max 0.7455
_exptl_absorpt_correction_T_min 0.6963
_exptl_absorpt_correction_type multi-scan
_exptl_absorpt_process_details
;
SADABS-2016/2 (Bruker,2016/2) was used for absorption correction.
wR2(int) was 0.1398 before and 0.0548 after correction.
The Ratio of minimum to maximum transmission is 0.9340.
The \l/2 correction factor is Not present.
;
_exptl_crystal_colour colourless
_exptl_crystal_colour_primary colourless
_exptl_crystal_density_diffrn 1.352
_exptl_crystal_description block
_exptl_crystal_F_000 1024
_exptl_crystal_size_max 0.2
_exptl_crystal_size_mid 0.11
_exptl_crystal_size_min 0.1
_refine_diff_density_max 0.431
_refine_diff_density_min -0.449
_refine_diff_density_rms 0.033
_refine_ls_extinction_method none
_refine_ls_goodness_of_fit_ref 1.063
_refine_ls_hydrogen_treatment constr
_refine_ls_matrix_type full
_refine_ls_number_parameters 316
_refine_ls_number_reflns 5488
_refine_ls_number_restraints 0
_refine_ls_restrained_S_all 1.063
_refine_ls_R_factor_all 0.0544
_refine_ls_R_factor_gt 0.0472
_refine_ls_shift/su_max 0.001
_refine_ls_shift/su_mean 0.000
_refine_ls_structure_factor_coef Fsqd
_refine_ls_weighting_details 'w=1/[\s^2^(Fo^2^)+(0.0582P)^2^+0.6357P] where P=(Fo^2^+2Fc^2^)/3'
_refine_ls_weighting_scheme calc
_refine_ls_wR_factor_gt 0.1238
_refine_ls_wR_factor_ref 0.1295
_reflns_Friedel_coverage 0.000
_reflns_number_gt 4716
_reflns_number_total 5488
_reflns_threshold_expression 'I > 2\s(I)'
_cod_data_source_file d4ob01785d2.cif
_cod_data_source_block 1_a
_cod_database_code 7160277
_shelx_shelxl_version_number 2018/3
_shelx_space_group_comment
;
The symmetry employed for this shelxl refinement is uniquely defined
by the following loop, which should always be used as a source of
symmetry information in preference to the above space-group names.
They are only intended as comments.
;
_shelx_estimated_absorpt_t_max 0.971
_shelx_estimated_absorpt_t_min 0.943
_olex2_refinement_description
;
1. Fixed Uiso
 At 1.2 times of:
  All C(H) groups
2.a Aromatic/amide H refined with riding coordinates:
 C7(H7), C20(H20), C26(H26), C18(H18), C30(H30), C27(H27), C11(H11), C28(H28),
 C14(H14), C24(H24), C29(H29), C9(H9), C10(H10), C17(H17), C16(H16), C22(H22),
 C15(H15), C23(H23)
;
_olex2_submission_special_instructions 'No special instructions were received'

loop_
_space_group_symop_operation_xyz
'x, y, z'
'-x, y+1/2, -z+1/2'
'-x, -y, -z'
'x, -y-1/2, z-1/2'

loop_
_atom_site_label
_atom_site_type_symbol
_atom_site_fract_x
_atom_site_fract_y
_atom_site_fract_z
_atom_site_U_iso_or_equiv
_atom_site_adp_type
_atom_site_occupancy
_atom_site_site_symmetry_order
_atom_site_calc_flag
_atom_site_refinement_flags_posn
_atom_site_refinement_flags_adp
_atom_site_refinement_flags_occupancy
_atom_site_disorder_assembly
_atom_site_disorder_group
Cl Cl 0.40422(5) 0.35939(8) 0.15563(2) 0.0847(2) Uani 1 1 d . . . . .
Cl1 Cl 1.07142(6) 0.75851(9) 0.46541(2) 0.0981(2) Uani 1 1 d . . . . .
O003 O 0.65999(7) 0.30089(14) 0.30494(3) 0.0439(2) Uani 1 1 d . . . . .
O004 O 0.46755(9) 0.3720(2) 0.39240(4) 0.0659(3) Uani 1 1 d . . . . .
O005 O 0.69505(13) 0.58838(17) 0.45054(5) 0.0736(4) Uani 1 1 d . . . . .
C2 C 0.69595(11) 0.3709(2) 0.38654(5) 0.0453(3) Uani 1 1 d . . . . .
C1 C 0.61663(11) 0.3397(2) 0.34928(5) 0.0448(3) Uani 1 1 d . . . . .
C25 C 0.82762(11) 0.2934(2) 0.26958(5) 0.0438(3) Uani 1 1 d . . . . .
C3 C 0.79449(11) 0.3506(2) 0.36433(5) 0.0451(3) Uani 1 1 d . . . . .
C12 C 0.68179(12) 0.4289(2) 0.43987(5) 0.0494(3) Uani 1 1 d . . . . .
C4 C 0.76833(11) 0.3097(2) 0.31436(5) 0.0430(3) Uani 1 1 d . . . . .
C6 C 0.42535(11) 0.3131(2) 0.30558(6) 0.0465(3) Uani 1 1 d . . . . .
C13 C 0.65722(11) 0.2904(2) 0.47740(5) 0.0468(3) Uani 1 1 d . . . . .
C7 C 0.45043(12) 0.3481(2) 0.25655(6) 0.0492(3) Uani 1 1 d . . . . .
H7 H 0.517580 0.391334 0.250463 0.059 Uiso 1 1 calc R U . . .
C19 C 0.90299(12) 0.3701(2) 0.39055(5) 0.0499(3) Uani 1 1 d . . . . .
C5 C 0.50137(11) 0.3444(2) 0.35142(5) 0.0473(3) Uani 1 1 d . . . . .
C20 C 0.93231(13) 0.5335(2) 0.41411(5) 0.0555(4) Uani 1 1 d . . . . .
H20 H 0.884066 0.629547 0.414245 0.067 Uiso 1 1 calc R U . . .
C26 C 0.92922(12) 0.3680(2) 0.26878(6) 0.0512(3) Uani 1 1 d . . . . .
H26 H 0.963259 0.417332 0.298125 0.061 Uiso 1 1 calc R U . . .
C18 C 0.62152(13) 0.3493(2) 0.52287(6) 0.0562(4) Uani 1 1 d . . . . .
H18 H 0.610797 0.472908 0.528488 0.067 Uiso 1 1 calc R U . . .
C8 C 0.37329(14) 0.3173(2) 0.21690(6) 0.0567(4) Uani 1 1 d . . . . .
C30 C 0.77889(13) 0.2171(2) 0.22538(6) 0.0552(4) Uani 1 1 d . . . . .
H30 H 0.711335 0.165714 0.225335 0.066 Uiso 1 1 calc R U . . .
C27 C 0.97983(13) 0.3691(2) 0.22468(7) 0.0595(4) Uani 1 1 d . . . . .
H27 H 1.047363 0.420380 0.224406 0.071 Uiso 1 1 calc R U . . .
C11 C 0.32433(13) 0.2510(3) 0.31403(7) 0.0599(4) Uani 1 1 d . . . . .
H11 H 0.307024 0.230168 0.346837 0.072 Uiso 1 1 calc R U . . .
C28 C 0.93058(16) 0.2947(3) 0.18115(7) 0.0664(5) Uani 1 1 d . . . . .
H28 H 0.964659 0.296375 0.151494 0.080 Uiso 1 1 calc R U . . .
C14 C 0.67236(15) 0.1067(2) 0.46933(6) 0.0594(4) Uani 1 1 d . . . . .
H14 H 0.695526 0.066728 0.438939 0.071 Uiso 1 1 calc R U . . .
C24 C 0.97617(14) 0.2284(3) 0.39157(7) 0.0655(4) Uani 1 1 d . . . . .
H24 H 0.957038 0.118058 0.376037 0.079 Uiso 1 1 calc R U . . .
C29 C 0.83076(16) 0.2176(3) 0.18152(6) 0.0678(5) Uani 1 1 d . . . . .
H29 H 0.798098 0.165787 0.152208 0.081 Uiso 1 1 calc R U . . .
C21 C 1.03521(15) 0.5516(3) 0.43761(6) 0.0665(5) Uani 1 1 d . . . . .
C9 C 0.27331(15) 0.2527(3) 0.22563(8) 0.0695(5) Uani 1 1 d . . . . .
H9 H 0.222606 0.231557 0.198683 0.083 Uiso 1 1 calc R U . . .
C10 C 0.24932(15) 0.2201(3) 0.27377(9) 0.0727(5) Uani 1 1 d . . . . .
H10 H 0.182066 0.176710 0.279611 0.087 Uiso 1 1 calc R U . . .
C17 C 0.60220(17) 0.2231(3) 0.55945(7) 0.0727(5) Uani 1 1 d . . . . .
H17 H 0.578562 0.261859 0.589866 0.087 Uiso 1 1 calc R U . . .
C16 C 0.61768(19) 0.0412(3) 0.55118(8) 0.0809(6) Uani 1 1 d . . . . .
H16 H 0.604159 -0.043038 0.575988 0.097 Uiso 1 1 calc R U . . .
C22 C 1.10744(16) 0.4117(4) 0.43846(8) 0.0805(6) Uani 1 1 d . . . . .
H22 H 1.175711 0.426278 0.454332 0.097 Uiso 1 1 calc R U . . .
C15 C 0.65303(19) -0.0182(3) 0.50651(8) 0.0766(5) Uani 1 1 d . . . . .
H15 H 0.663938 -0.142058 0.501290 0.092 Uiso 1 1 calc R U . . .
C23 C 1.07762(16) 0.2500(4) 0.41558(9) 0.0817(6) Uani 1 1 d . . . . .
H23 H 1.125880 0.153798 0.416165 0.098 Uiso 1 1 calc R U . . .

loop_
_atom_site_aniso_label
_atom_site_aniso_U_11
_atom_site_aniso_U_22
_atom_site_aniso_U_33
_atom_site_aniso_U_23
_atom_site_aniso_U_13
_atom_site_aniso_U_12
Cl 0.1120(4) 0.0960(4) 0.0438(2) -0.0038(2) -0.0061(2) 0.0156(3)
Cl1 0.1141(5) 0.1038(5) 0.0716(3) -0.0046(3) -0.0190(3) -0.0540(4)
O003 0.0405(5) 0.0579(6) 0.0333(5) -0.0057(4) 0.0032(4) -0.0043(4)
O004 0.0565(6) 0.0974(10) 0.0453(6) -0.0093(6) 0.0130(5) 0.0029(6)
O005 0.1150(11) 0.0562(7) 0.0516(7) -0.0127(5) 0.0186(7) -0.0122(7)
C2 0.0487(7) 0.0514(8) 0.0359(6) -0.0042(6) 0.0038(5) -0.0033(6)
C1 0.0461(7) 0.0544(8) 0.0345(6) -0.0052(6) 0.0064(5) -0.0026(6)
C25 0.0449(7) 0.0498(7) 0.0371(6) -0.0020(6) 0.0050(5) 0.0003(6)
C3 0.0461(7) 0.0521(8) 0.0367(6) -0.0041(6) 0.0015(5) -0.0042(6)
C12 0.0540(8) 0.0565(9) 0.0378(7) -0.0089(6) 0.0049(6) -0.0014(7)
C4 0.0398(6) 0.0507(7) 0.0384(7) -0.0028(6) 0.0021(5) -0.0041(6)
C6 0.0439(7) 0.0476(7) 0.0476(8) -0.0006(6) 0.0015(6) 0.0013(6)
C13 0.0466(7) 0.0575(8) 0.0355(6) -0.0062(6) 0.0001(5) -0.0022(6)
C7 0.0492(7) 0.0518(8) 0.0459(7) -0.0024(6) 0.0010(6) 0.0026(6)
C19 0.0487(7) 0.0649(9) 0.0355(7) 0.0013(6) -0.0006(5) -0.0075(7)
C5 0.0464(7) 0.0555(8) 0.0406(7) -0.0019(6) 0.0072(6) -0.0004(6)
C20 0.0608(9) 0.0665(10) 0.0382(7) 0.0015(7) -0.0010(6) -0.0149(7)
C26 0.0450(7) 0.0608(9) 0.0479(8) -0.0010(7) 0.0048(6) -0.0010(6)
C18 0.0604(9) 0.0663(10) 0.0429(8) -0.0056(7) 0.0107(7) -0.0001(7)
C8 0.0665(10) 0.0527(9) 0.0488(8) -0.0055(7) -0.0076(7) 0.0101(7)
C30 0.0563(9) 0.0660(10) 0.0439(8) -0.0098(7) 0.0069(6) -0.0092(7)
C27 0.0489(8) 0.0681(10) 0.0637(10) 0.0038(8) 0.0176(7) 0.0024(7)
C11 0.0495(8) 0.0660(10) 0.0639(10) 0.0075(8) 0.0034(7) -0.0055(7)
C28 0.0744(11) 0.0763(11) 0.0523(9) -0.0016(8) 0.0270(8) 0.0052(9)
C14 0.0729(10) 0.0588(9) 0.0455(8) -0.0097(7) -0.0004(7) 0.0008(8)
C24 0.0579(9) 0.0755(12) 0.0613(10) -0.0008(8) -0.0052(8) 0.0028(8)
C29 0.0811(12) 0.0812(12) 0.0421(8) -0.0148(8) 0.0116(8) -0.0062(10)
C21 0.0709(11) 0.0851(12) 0.0411(8) 0.0066(8) -0.0083(7) -0.0296(10)
C9 0.0634(10) 0.0663(11) 0.0741(12) -0.0092(9) -0.0220(9) -0.0014(8)
C10 0.0510(9) 0.0753(12) 0.0895(14) 0.0027(10) -0.0075(9) -0.0138(8)
C17 0.0845(13) 0.0887(14) 0.0471(9) 0.0017(9) 0.0176(9) -0.0061(11)
C16 0.0991(15) 0.0832(14) 0.0602(11) 0.0175(10) 0.0057(10) -0.0124(12)
C22 0.0585(10) 0.1118(18) 0.0669(11) 0.0186(11) -0.0183(9) -0.0170(11)
C15 0.1025(15) 0.0565(10) 0.0687(12) 0.0024(9) -0.0043(10) -0.0016(10)
C23 0.0575(10) 0.1013(17) 0.0831(14) 0.0113(12) -0.0115(9) 0.0072(10)

loop_
_atom_type_symbol
_atom_type_description
_atom_type_scat_dispersion_real
_atom_type_scat_dispersion_imag
_atom_type_scat_source
C C 0.0033 0.0016 'International Tables Vol C Tables 4.2.6.8 and 6.1.1.4'
H H 0.0000 0.0000 'International Tables Vol C Tables 4.2.6.8 and 6.1.1.4'
Cl Cl 0.1484 0.1585 'International Tables Vol C Tables 4.2.6.8 and 6.1.1.4'
O O 0.0106 0.0060 'International Tables Vol C Tables 4.2.6.8 and 6.1.1.4'

loop_
_geom_angle_atom_site_label_1
_geom_angle_atom_site_label_2
_geom_angle_atom_site_label_3
_geom_angle
_geom_angle_site_symmetry_1
_geom_angle_site_symmetry_3
_geom_angle_publ_flag
C4 O003 C1 107.36(10) . . ?
C1 C2 C3 106.85(12) . . ?
C1 C2 C12 126.32(13) . . ?
C3 C2 C12 126.70(13) . . ?
O003 C1 C5 120.71(12) . . ?
C2 C1 O003 109.77(12) . . ?
C2 C1 C5 129.52(13) . . ?
C26 C25 C4 120.94(13) . . ?
C26 C25 C30 118.78(13) . . ?
C30 C25 C4 120.01(13) . . ?
C2 C3 C19 126.35(12) . . ?
C4 C3 C2 106.21(12) . . ?
C4 C3 C19 127.44(13) . . ?
O005 C12 C2 117.91(14) . . ?
O005 C12 C13 122.58(13) . . ?
C13 C12 C2 119.46(13) . . ?
O003 C4 C25 114.74(11) . . ?
O003 C4 C3 109.80(12) . . ?
C3 C4 C25 135.08(13) . . ?
C7 C6 C5 123.50(13) . . ?
C11 C6 C7 119.88(14) . . ?
C11 C6 C5 116.58(14) . . ?
C18 C13 C12 118.43(14) . . ?
C14 C13 C12 121.79(14) . . ?
C14 C13 C18 119.74(15) . . ?
C6 C7 H7 120.6 . . ?
C8 C7 C6 118.72(15) . . ?
C8 C7 H7 120.6 . . ?
C20 C19 C3 119.50(15) . . ?
C20 C19 C24 119.20(15) . . ?
C24 C19 C3 121.30(15) . . ?
O004 C5 C1 117.69(13) . . ?
O004 C5 C6 120.20(13) . . ?
C1 C5 C6 122.10(12) . . ?
C19 C20 H20 120.5 . . ?
C19 C20 C21 119.01(18) . . ?
C21 C20 H20 120.5 . . ?
C25 C26 H26 119.8 . . ?
C27 C26 C25 120.48(15) . . ?
C27 C26 H26 119.8 . . ?
C13 C18 H18 120.2 . . ?
C17 C18 C13 119.62(17) . . ?
C17 C18 H18 120.2 . . ?
C7 C8 Cl 118.99(14) . . ?
C9 C8 Cl 120.02(13) . . ?
C9 C8 C7 120.99(16) . . ?
C25 C30 H30 119.9 . . ?
C29 C30 C25 120.22(15) . . ?
C29 C30 H30 119.9 . . ?
C26 C27 H27 119.9 . . ?
C28 C27 C26 120.22(15) . . ?
C28 C27 H27 119.9 . . ?
C6 C11 H11 119.9 . . ?
C10 C11 C6 120.15(17) . . ?
C10 C11 H11 119.9 . . ?
C27 C28 H28 120.0 . . ?
C27 C28 C29 120.01(15) . . ?
C29 C28 H28 120.0 . . ?
C13 C14 H14 120.0 . . ?
C13 C14 C15 119.96(16) . . ?
C15 C14 H14 120.0 . . ?
C19 C24 H24 119.8 . . ?
C23 C24 C19 120.47(19) . . ?
C23 C24 H24 119.8 . . ?
C30 C29 H29 119.9 . . ?
C28 C29 C30 120.28(16) . . ?
C28 C29 H29 119.9 . . ?
C20 C21 Cl1 118.34(17) . . ?
C22 C21 Cl1 119.95(15) . . ?
C22 C21 C20 121.70(18) . . ?
C8 C9 H9 120.1 . . ?
C10 C9 C8 119.84(16) . . ?
C10 C9 H9 120.1 . . ?
C11 C10 H10 119.8 . . ?
C9 C10 C11 120.41(17) . . ?
C9 C10 H10 119.8 . . ?
C18 C17 H17 119.9 . . ?
C16 C17 C18 120.24(18) . . ?
C16 C17 H17 119.9 . . ?
C17 C16 H16 119.7 . . ?
C17 C16 C15 120.61(19) . . ?
C15 C16 H16 119.7 . . ?
C21 C22 H22 120.5 . . ?
C21 C22 C23 119.00(17) . . ?
C23 C22 H22 120.5 . . ?
C14 C15 H15 120.1 . . ?
C16 C15 C14 119.84(19) . . ?
C16 C15 H15 120.1 . . ?
C24 C23 H23 119.7 . . ?
C22 C23 C24 120.6(2) . . ?
C22 C23 H23 119.7 . . ?

loop_
_geom_bond_atom_site_label_1
_geom_bond_atom_site_label_2
_geom_bond_distance
_geom_bond_site_symmetry_2
_geom_bond_publ_flag
Cl C8 1.7354(18) . ?
Cl1 C21 1.730(2) . ?
O003 C1 1.3714(15) . ?
O003 C4 1.3667(16) . ?
O004 C5 1.2209(17) . ?
O005 C12 1.211(2) . ?
C2 C1 1.3631(19) . ?
C2 C3 1.427(2) . ?
C2 C12 1.5059(18) . ?
C1 C5 1.458(2) . ?
C25 C4 1.4644(18) . ?
C25 C26 1.393(2) . ?
C25 C30 1.394(2) . ?
C3 C4 1.3736(19) . ?
C3 C19 1.485(2) . ?
C12 C13 1.475(2) . ?
C6 C7 1.392(2) . ?
C6 C5 1.500(2) . ?
C6 C11 1.387(2) . ?
C13 C18 1.395(2) . ?
C13 C14 1.380(2) . ?
C7 H7 0.9300 . ?
C7 C8 1.388(2) . ?
C19 C20 1.387(2) . ?
C19 C24 1.387(2) . ?
C20 H20 0.9300 . ?
C20 C21 1.395(2) . ?
C26 H26 0.9300 . ?
C26 C27 1.383(2) . ?
C18 H18 0.9300 . ?
C18 C17 1.379(3) . ?
C8 C9 1.383(3) . ?
C30 H30 0.9300 . ?
C30 C29 1.385(2) . ?
C27 H27 0.9300 . ?
C27 C28 1.377(3) . ?
C11 H11 0.9300 . ?
C11 C10 1.383(3) . ?
C28 H28 0.9300 . ?
C28 C29 1.379(3) . ?
C14 H14 0.9300 . ?
C14 C15 1.384(3) . ?
C24 H24 0.9300 . ?
C24 C23 1.386(3) . ?
C29 H29 0.9300 . ?
C21 C22 1.370(3) . ?
C9 H9 0.9300 . ?
C9 C10 1.362(3) . ?
C10 H10 0.9300 . ?
C17 H17 0.9300 . ?
C17 C16 1.368(3) . ?
C16 H16 0.9300 . ?
C16 C15 1.375(3) . ?
C22 H22 0.9300 . ?
C22 C23 1.370(3) . ?
C15 H15 0.9300 . ?
C23 H23 0.9300 . ?

loop_
_geom_torsion_atom_site_label_1
_geom_torsion_atom_site_label_2
_geom_torsion_atom_site_label_3
_geom_torsion_atom_site_label_4
_geom_torsion
_geom_torsion_site_symmetry_1
_geom_torsion_site_symmetry_2
_geom_torsion_site_symmetry_3
_geom_torsion_site_symmetry_4
_geom_torsion_publ_flag
Cl C8 C9 C10 -179.92(16) . . . . ?
Cl1 C21 C22 C23 -179.05(16) . . . . ?
O003 C1 C5 O004 176.93(14) . . . . ?
O003 C1 C5 C6 -1.9(2) . . . . ?
O005 C12 C13 C18 16.7(2) . . . . ?
O005 C12 C13 C14 -160.94(17) . . . . ?
C2 C1 C5 O004 -3.7(3) . . . . ?
C2 C1 C5 C6 177.54(15) . . . . ?
C2 C3 C4 O003 -0.98(17) . . . . ?
C2 C3 C4 C25 171.30(16) . . . . ?
C2 C3 C19 C20 -58.9(2) . . . . ?
C2 C3 C19 C24 121.71(18) . . . . ?
C2 C12 C13 C18 -166.09(14) . . . . ?
C2 C12 C13 C14 16.3(2) . . . . ?
C1 O003 C4 C25 -173.01(12) . . . . ?
C1 O003 C4 C3 1.00(16) . . . . ?
C1 C2 C3 C4 0.59(17) . . . . ?
C1 C2 C3 C19 -179.33(15) . . . . ?
C1 C2 C12 O005 -100.7(2) . . . . ?
C1 C2 C12 C13 81.9(2) . . . . ?
C25 C26 C27 C28 -0.7(3) . . . . ?
C25 C30 C29 C28 -0.5(3) . . . . ?
C3 C2 C1 O003 0.02(17) . . . . ?
C3 C2 C1 C5 -179.43(15) . . . . ?
C3 C2 C12 O005 74.5(2) . . . . ?
C3 C2 C12 C13 -102.86(18) . . . . ?
C3 C19 C20 C21 -178.52(14) . . . . ?
C3 C19 C24 C23 179.01(17) . . . . ?
C12 C2 C1 O003 176.02(14) . . . . ?
C12 C2 C1 C5 -3.4(3) . . . . ?
C12 C2 C3 C4 -175.40(15) . . . . ?
C12 C2 C3 C19 4.7(2) . . . . ?
C12 C13 C18 C17 -177.33(16) . . . . ?
C12 C13 C14 C15 176.98(16) . . . . ?
C4 O003 C1 C2 -0.62(16) . . . . ?
C4 O003 C1 C5 178.89(13) . . . . ?
C4 C25 C26 C27 -173.00(15) . . . . ?
C4 C25 C30 C29 173.63(16) . . . . ?
C4 C3 C19 C20 121.20(17) . . . . ?
C4 C3 C19 C24 -58.2(2) . . . . ?
C6 C7 C8 Cl -179.62(12) . . . . ?
C6 C7 C8 C9 -0.1(2) . . . . ?
C6 C11 C10 C9 -1.0(3) . . . . ?
C13 C18 C17 C16 -0.2(3) . . . . ?
C13 C14 C15 C16 0.7(3) . . . . ?
C7 C6 C5 O004 154.99(16) . . . . ?
C7 C6 C5 C1 -26.2(2) . . . . ?
C7 C6 C11 C10 1.4(3) . . . . ?
C7 C8 C9 C10 0.6(3) . . . . ?
C19 C3 C4 O003 178.93(14) . . . . ?
C19 C3 C4 C25 -8.8(3) . . . . ?
C19 C20 C21 Cl1 178.38(12) . . . . ?
C19 C20 C21 C22 -0.7(2) . . . . ?
C19 C24 C23 C22 -0.3(3) . . . . ?
C5 C6 C7 C8 -178.84(14) . . . . ?
C5 C6 C11 C10 179.53(16) . . . . ?
C20 C19 C24 C23 -0.4(3) . . . . ?
C20 C21 C22 C23 0.0(3) . . . . ?
C26 C25 C4 O003 154.62(14) . . . . ?
C26 C25 C4 C3 -17.4(3) . . . . ?
C26 C25 C30 C29 -0.6(3) . . . . ?
C26 C27 C28 C29 -0.4(3) . . . . ?
C18 C13 C14 C15 -0.6(3) . . . . ?
C18 C17 C16 C15 0.3(3) . . . . ?
C8 C9 C10 C11 -0.1(3) . . . . ?
C30 C25 C4 O003 -19.5(2) . . . . ?
C30 C25 C4 C3 168.52(18) . . . . ?
C30 C25 C26 C27 1.2(2) . . . . ?
C27 C28 C29 C30 1.0(3) . . . . ?
C11 C6 C7 C8 -0.9(2) . . . . ?
C11 C6 C5 O004 -23.0(2) . . . . ?
C11 C6 C5 C1 155.72(15) . . . . ?
C14 C13 C18 C17 0.3(2) . . . . ?
C24 C19 C20 C21 0.9(2) . . . . ?
C21 C22 C23 C24 0.5(3) . . . . ?
C17 C16 C15 C14 -0.5(3) . . . . ?
